data_2011774
loop_
_publ_author_name
'Bats, Jan W.'
'Grundl, Marc A.'
'Hashmi, A. Stephen K.'

_publ_section_title
;Dimethyl
 (1<i>R</i>,8<i>R</i>)-1,11,11-trimethyl-2,3-diazatricyclo[6.2.1.0^2,6^]undeca-3,5-diene-4,5-dicarboxylate,
 a chiral molecule with an approximate centrosymmetric crystal structure
;
_journal_issue 2
_journal_name_full 'Acta Crystallographica Section C'
_journal_page_first 208
_journal_page_last 210
_journal_paper_doi 10.1107/S0108270100017960
_journal_volume 57
_journal_year 2001
_chemical_formula_moiety 'C16 H22 N2 O4'
_chemical_formula_sum 'C16 H22 N2 O4'
_chemical_formula_weight 306.36
_chemical_name_systematic
;dimethyl
 (1R,8R)-1,11,11-trimethyl-2,3-diazatricyclo[6.2.1.0^2,6^]undecan-3,5-
dien-4,5-dicarboxylate
;
_space_group_IT_number 4
_symmetry_cell_setting monoclinic
_symmetry_space_group_name_Hall 'P 2yb'
_symmetry_space_group_name_H-M 'P 1 21 1'
_audit_creation_method SHELXL-97
_cell_angle_alpha 90.00
_cell_angle_beta 90.513(12)
_cell_angle_gamma 90.00
_cell_formula_units_Z 4
_cell_length_a 7.3772(14)
_cell_length_b 20.063(3)
_cell_length_c 10.4576(12)
_cell_measurement_reflns_used 188
_cell_measurement_temperature 143(2)
_cell_measurement_theta_max 23
_cell_measurement_theta_min 3
_cell_volume 1547.8(4)
_computing_cell_refinement SMART
_computing_data_collection 'SMART (Siemens, 1995)'
_computing_data_reduction 'SAINT (Siemens, 1995)'
_computing_molecular_graphics 'XP in SHELXTL (Sheldrick, 1996)'
_computing_publication_material 'CIF in SHELXL97 (Sheldrick, 1997)'
_computing_structure_refinement 'SHELXL97 (Sheldrick, 1997)'
_computing_structure_solution 'SHELXS97 (Sheldrick, 1997)'
_diffrn_ambient_temperature 143(2)
_diffrn_measured_fraction_theta_full .991
_diffrn_measured_fraction_theta_max .951
_diffrn_measurement_device_type SIEMENS_SMART
_diffrn_measurement_method \w
_diffrn_radiation_monochromator graphite
_diffrn_radiation_source 'normal-focus sealed tube'
_diffrn_radiation_type MoK\a
_diffrn_radiation_wavelength .71073
_diffrn_reflns_av_R_equivalents .0293
_diffrn_reflns_av_sigmaI/netI .0167
_diffrn_reflns_limit_h_max 10
_diffrn_reflns_limit_h_min -10
_diffrn_reflns_limit_k_max 29
_diffrn_reflns_limit_k_min -28
_diffrn_reflns_limit_l_max 15
_diffrn_reflns_limit_l_min -14
_diffrn_reflns_number 30858
_diffrn_reflns_theta_full 29.50
_diffrn_reflns_theta_max 31.00
_diffrn_reflns_theta_min 1.95
_diffrn_standards_decay_% .0
_diffrn_standards_interval_time 600
_diffrn_standards_number 524
_exptl_absorpt_coefficient_mu .095
_exptl_absorpt_correction_T_max .969
_exptl_absorpt_correction_T_min .943
_exptl_absorpt_correction_type numerical
_exptl_absorpt_process_details 'six indexed faces (SHELXTL; Sheldrick, 1996)'
_exptl_crystal_colour colorless
_exptl_crystal_density_diffrn 1.315
_exptl_crystal_density_method 'not measured'
_exptl_crystal_description block
_exptl_crystal_F_000 656
_exptl_crystal_size_max .70
_exptl_crystal_size_mid .40
_exptl_crystal_size_min .36
_refine_diff_density_max .437
_refine_diff_density_min -.296
_refine_ls_extinction_method none
_refine_ls_goodness_of_fit_ref 1.079
_refine_ls_hydrogen_treatment constr
_refine_ls_matrix_type full
_refine_ls_number_parameters 407
_refine_ls_number_reflns 4858
_refine_ls_number_restraints 1
_refine_ls_restrained_S_all 1.078
_refine_ls_R_factor_all .0393
_refine_ls_R_factor_gt .0359
_refine_ls_shift/su_max .001
_refine_ls_shift/su_mean .000
_refine_ls_structure_factor_coef Fsqd
_refine_ls_weighting_details 'calc w = 1/[\s^2^(Fo^2^)+(0.055P)^2^+0.28P] where P=(Fo^2^+2Fc^2^)/3'
_refine_ls_weighting_scheme calc
_refine_ls_wR_factor_ref .0959
_reflns_number_gt 4589
_reflns_number_total 4858
_reflns_threshold_expression I>2\s(I)
_cod_data_source_file sk1429.cif
_cod_data_source_block I
_cod_original_cell_volume 1547.7(4)
_cod_original_sg_symbol_H-M 'P 21'
_cod_database_code 2011774
_cod_database_fobs_code 2011774

loop_
_symmetry_equiv_pos_as_xyz
'x, y, z'
'-x, y+1/2, -z'

loop_
_atom_site_label
_atom_site_fract_x
_atom_site_fract_y
_atom_site_fract_z
_atom_site_U_iso_or_equiv
_atom_site_adp_type
_atom_site_calc_flag
_atom_site_refinement_flags
_atom_site_occupancy
_atom_site_disorder_assembly
_atom_site_disorder_group
_atom_site_type_symbol
O1 .88181(18) .33711(8) .10555(12) .0296(3) Uani d . 1 . . O
O2 .6803(3) .29414(15) .23891(17) .0704(8) Uani d . 1 . . O
O3 .81218(17) .52951(6) .39547(12) .0233(2) Uani d . 1 . . O
O4 .71229(18) .46974(8) .22663(13) .0277(3) Uani d . 1 . . O
O5 .11490(17) .66123(8) .39238(12) .0281(3) Uani d . 1 . . O
O6 .3064(2) .70926(9) .25519(13) .0362(4) Uani d . 1 . . O
O7 .17807(17) .47207(6) .09718(12) .0221(2) Uani d . 1 . . O
O8 .28172(17) .53138(7) .26597(12) .0253(3) Uani d . 1 . . O
N1 1.11683(19) .36006(7) .47739(13) .0178(3) Uani d . 1 . . N
N2 1.0437(2) .31789(7) .38873(14) .0195(3) Uani d . 1 . . N
N3 -.13818(18) .64008(7) .02556(13) .0176(3) Uani d . 1 . . N
N4 -.06488(19) .68205(7) .11495(14) .0196(3) Uani d . 1 . . N
C1 .9274(2) .35580(9) .32344(16) .0189(3) Uani d . 1 . . C
C2 .9225(2) .42190(8) .37032(15) .0181(3) Uani d . 1 . . C
C3 1.0463(2) .42206(8) .47179(15) .0175(3) Uani d . 1 . . C
C4 1.1072(2) .47450(8) .56464(16) .0212(3) Uani d . 1 . . C
H4A 1.0007 .4990 .5973 .025 Uiso calc R 1 . . H
H4B 1.1872 .5068 .5210 .025 Uiso calc R 1 . . H
C5 1.2099(2) .44188(8) .67630(15) .0202(3) Uani d . 1 . . C
H5 1.2662 .4766 .7326 .024 Uiso calc R 1 . . H
C6 1.0818(3) .39642(9) .75462(16) .0251(3) Uani d . 1 . . C
H6A 1.1167 .3969 .8463 .030 Uiso calc R 1 . . H
H6B .9547 .4118 .7462 .030 Uiso calc R 1 . . H
C7 1.1030(2) .32536(9) .69831(17) .0234(3) Uani d . 1 . . C
H7A 1.1560 .2946 .7625 .028 Uiso calc R 1 . . H
H7B .9843 .3075 .6695 .028 Uiso calc R 1 . . H
C8 1.2319(2) .33439(8) .58401(15) .0188(3) Uani d . 1 . . C
C9 1.3258(3) .27105(9) .5420(2) .0284(4) Uani d . 1 . . C
H9A 1.4021 .2542 .6120 .043 Uiso calc R 1 . . H
H9B 1.4013 .2805 .4675 .043 Uiso calc R 1 . . H
H9C 1.2346 .2375 .5192 .043 Uiso calc R 1 . . H
C10 1.3557(2) .39303(8) .62697(16) .0204(3) Uani d . 1 . . C
C11 1.4797(3) .37109(10) .73899(19) .0280(4) Uani d . 1 . . C
H11A 1.5644 .3369 .7092 .042 Uiso calc R 1 . . H
H11B 1.4055 .3528 .8079 .042 Uiso calc R 1 . . H
H11C 1.5480 .4096 .7710 .042 Uiso calc R 1 . . H
C12 1.4749(3) .42088(11) .52069(19) .0297(4) Uani d . 1 . . C
H12A 1.3990 .4328 .4468 .045 Uiso calc R 1 . . H
H12B 1.5636 .3871 .4954 .045 Uiso calc R 1 . . H
H12C 1.5387 .4606 .5518 .045 Uiso calc R 1 . . H
C13 .8149(2) .32522(10) .21954(17) .0242(3) Uani d . 1 . . C
C14 .7784(3) .31090(14) -.00154(19) .0360(5) Uani d . 1 . . C
H14A .7670 .2625 .0072 .054 Uiso calc R 1 . . H
H14B .8407 .3214 -.0814 .054 Uiso calc R 1 . . H
H14C .6575 .3311 -.0028 .054 Uiso calc R 1 . . H
C15 .8055(2) .47500(9) .32170(16) .0201(3) Uani d . 1 . . C
C16 .6950(2) .58352(9) .35556(19) .0256(3) Uani d . 1 . . C
H16A .7088 .6210 .4150 .038 Uiso calc R 1 . . H
H16B .5688 .5683 .3553 .038 Uiso calc R 1 . . H
H16C .7281 .5979 .2693 .038 Uiso calc R 1 . . H
C17 .0588(2) .64506(8) .17458(15) .0177(3) Uani d . 1 . . C
C18 .0666(2) .57964(8) .12528(16) .0172(3) Uani d . 1 . . C
C19 -.0649(2) .57862(8) .02850(15) .0165(3) Uani d . 1 . . C
C20 -.1272(2) .52661(8) -.06404(16) .0200(3) Uani d . 1 . . C
H20A -.1537 .4848 -.0177 .024 Uiso calc R 1 . . H
H20B -.0301 .5174 -.1264 .024 Uiso calc R 1 . . H
C21 -.2979(2) .55042(8) -.13485(15) .0205(3) Uani d . 1 . . C
H21 -.3280 .5197 -.2073 .025 Uiso calc R 1 . . H
C22 -.4595(2) .55542(10) -.04149(18) .0260(3) Uani d . 1 . . C
H22A -.5742 .5430 -.0853 .031 Uiso calc R 1 . . H
H22B -.4409 .5254 .0326 .031 Uiso calc R 1 . . H
C23 -.4658(2) .62900(10) .00278(16) .0246(3) Uani d . 1 . . C
H23A -.5772 .6512 -.0291 .030 Uiso calc R 1 . . H
H23B -.4622 .6320 .0973 .030 Uiso calc R 1 . . H
C24 -.2961(2) .66110(8) -.05540(15) .0184(3) Uani d . 1 . . C
C25 -.3015(3) .73665(9) -.06424(19) .0275(4) Uani d . 1 . . C
H25A -.4003 .7502 -.1219 .041 Uiso calc R 1 . . H
H25B -.1860 .7530 -.0975 .041 Uiso calc R 1 . . H
H25C -.3218 .7555 .0209 .041 Uiso calc R 1 . . H
C26 -.2758(2) .62291(8) -.18384(15) .0190(3) Uani d . 1 . . C
C27 -.4328(3) .63938(10) -.27623(17) .0286(4) Uani d . 1 . . C
H27A -.4278 .6867 -.2994 .043 Uiso calc R 1 . . H
H27B -.5485 .6299 -.2346 .043 Uiso calc R 1 . . H
H27C -.4223 .6121 -.3535 .043 Uiso calc R 1 . . H
C28 -.0981(3) .63737(10) -.25246(17) .0281(4) Uani d . 1 . . C
H28A -.0985 .6835 -.2832 .042 Uiso calc R 1 . . H
H28B -.0856 .6070 -.3252 .042 Uiso calc R 1 . . H
H28C .0038 .6309 -.1930 .042 Uiso calc R 1 . . H
C29 .1754(2) .67532(8) .27676(16) .0194(3) Uani d . 1 . . C
C30 .2285(3) .68466(13) .49677(18) .0349(5) Uani d . 1 . . C
H30A .3537 .6702 .4830 .052 Uiso calc R 1 . . H
H30B .1847 .6662 .5775 .052 Uiso calc R 1 . . H
H30C .2239 .7334 .5004 .052 Uiso calc R 1 . . H
C31 .1866(2) .52672(8) .17170(15) .0176(3) Uani d . 1 . . C
C32 .2928(2) .41720(9) .13646(19) .0247(3) Uani d . 1 . . C
H32A .4188 .4324 .1426 .037 Uiso calc R 1 . . H
H32B .2836 .3812 .0734 .037 Uiso calc R 1 . . H
H32C .2536 .4008 .2200 .037 Uiso calc R 1 . . H

loop_
_atom_site_aniso_label
_atom_site_aniso_U_11
_atom_site_aniso_U_22
_atom_site_aniso_U_33
_atom_site_aniso_U_12
_atom_site_aniso_U_13
_atom_site_aniso_U_23
O1 .0250(6) .0453(8) .0186(6) -.0110(6) .0002(5) -.0071(6)
O2 .0664(13) .117(2) .0275(8) -.0665(14) -.0082(8) .0059(10)
O3 .0253(6) .0182(5) .0264(6) .0021(5) -.0065(5) .0039(5)
O4 .0262(6) .0348(7) .0220(6) .0056(5) -.0071(5) .0014(5)
O5 .0216(6) .0437(8) .0190(6) -.0081(6) -.0023(4) -.0035(6)
O6 .0355(7) .0477(9) .0253(7) -.0227(7) -.0046(5) -.0003(6)
O7 .0235(6) .0152(5) .0274(6) .0031(4) -.0055(4) -.0003(5)
O8 .0230(6) .0255(6) .0273(6) .0044(5) -.0073(5) -.0018(5)
N1 .0210(6) .0149(6) .0174(6) .0005(5) -.0045(5) -.0020(5)
N2 .0224(6) .0174(6) .0188(6) -.0011(5) -.0038(5) -.0027(5)
N3 .0198(6) .0138(6) .0191(6) .0005(5) -.0046(5) -.0020(5)
N4 .0210(6) .0170(6) .0205(6) .0002(5) -.0051(5) -.0047(5)
C1 .0187(7) .0207(7) .0174(7) -.0031(6) -.0011(5) .0002(6)
C2 .0173(7) .0194(7) .0177(7) -.0002(6) -.0013(5) .0026(6)
C3 .0192(7) .0161(6) .0172(7) .0004(5) -.0003(5) .0014(5)
C4 .0275(8) .0151(7) .0210(7) .0014(6) -.0062(6) -.0005(6)
C5 .0266(8) .0150(6) .0189(7) -.0011(6) -.0054(6) -.0017(5)
C6 .0315(9) .0265(8) .0175(7) -.0003(7) .0024(6) -.0017(6)
C7 .0296(8) .0192(7) .0215(7) -.0037(6) -.0004(6) .0030(6)
C8 .0231(7) .0156(6) .0176(7) .0018(5) -.0059(5) .0004(5)
C9 .0324(9) .0199(8) .0326(9) .0098(7) -.0105(7) -.0055(7)
C10 .0213(7) .0190(7) .0209(7) -.0008(6) -.0055(6) .0002(6)
C11 .0293(9) .0247(8) .0300(9) -.0003(7) -.0139(7) .0005(7)
C12 .0229(8) .0342(10) .0321(9) -.0046(7) .0008(7) .0042(8)
C13 .0251(8) .0279(8) .0195(7) -.0065(7) -.0064(6) .0014(6)
C14 .0336(10) .0541(13) .0203(8) -.0105(9) -.0038(7) -.0083(9)
C15 .0169(7) .0223(7) .0211(7) -.0007(6) .0007(5) .0052(6)
C16 .0252(8) .0194(7) .0320(9) .0048(6) -.0024(7) .0057(7)
C17 .0179(7) .0167(7) .0183(7) -.0016(5) -.0019(5) -.0026(5)
C18 .0170(6) .0142(6) .0204(7) .0002(5) -.0014(5) -.0006(5)
C19 .0176(6) .0140(6) .0178(7) -.0001(5) -.0007(5) -.0008(5)
C20 .0259(8) .0141(6) .0199(7) -.0004(6) -.0041(6) -.0038(6)
C21 .0263(8) .0173(6) .0178(7) -.0035(6) -.0056(6) .0000(5)
C22 .0215(7) .0291(8) .0273(8) -.0067(6) -.0028(6) .0080(7)
C23 .0196(7) .0331(9) .0213(7) .0020(6) .0007(6) .0013(7)
C24 .0187(7) .0186(7) .0178(7) .0022(5) -.0046(5) -.0004(5)
C25 .0315(9) .0176(7) .0331(9) .0069(7) -.0098(7) -.0020(7)
C26 .0231(7) .0177(6) .0162(6) -.0010(6) -.0020(5) .0018(5)
C27 .0362(9) .0281(8) .0214(8) .0001(7) -.0101(7) .0040(7)
C28 .0340(9) .0250(8) .0255(8) -.0005(7) .0084(7) .0028(7)
C29 .0191(7) .0180(7) .0209(7) .0003(5) -.0027(5) -.0027(6)
C30 .0272(9) .0578(14) .0195(8) -.0084(9) -.0044(7) -.0071(8)
C31 .0157(6) .0164(6) .0207(7) -.0009(5) .0000(5) .0015(6)
C32 .0230(8) .0164(7) .0347(9) .0044(6) -.0014(6) .0033(6)

loop_
_atom_type_symbol
_atom_type_description
_atom_type_scat_dispersion_real
_atom_type_scat_dispersion_imag
_atom_type_scat_source
C C .0033 .0016 'International Tables Vol C Tables 4.2.6.8 and 6.1.1.4'
H H .0000 .0000 'International Tables Vol C Tables 4.2.6.8 and 6.1.1.4'
N N .0061 .0033 'International Tables Vol C Tables 4.2.6.8 and 6.1.1.4'
O O .0106 .0060 'International Tables Vol C Tables 4.2.6.8 and 6.1.1.4'

loop_
_geom_angle_atom_site_label_1
_geom_angle_atom_site_label_2
_geom_angle_atom_site_label_3
_geom_angle
C13 O1 C14 115.80(15)
C15 O3 C16 115.30(14)
C29 O5 C30 114.94(14)
C31 O7 C32 115.56(14)
C3 N1 N2 113.11(13)
C3 N1 C8 124.69(13)
N2 N1 C8 120.98(13)
C1 N2 N1 104.11(13)
C19 N3 N4 113.11(13)
C19 N3 C24 125.59(13)
N4 N3 C24 121.03(13)
C17 N4 N3 104.07(13)
N2 C1 C2 112.12(14)
N2 C1 C13 119.35(16)
C2 C1 C13 128.44(16)
C3 C2 C1 104.33(14)
C3 C2 C15 130.16(16)
C1 C2 C15 125.48(15)
N1 C3 C2 106.30(14)
N1 C3 C4 120.39(14)
C2 C3 C4 133.31(15)
C3 C4 C5 109.71(13)
C4 C5 C10 110.90(13)
C4 C5 C6 110.74(14)
C10 C5 C6 103.41(13)
C7 C6 C5 106.01(13)
C8 C7 C6 104.53(13)
N1 C8 C9 109.42(14)
N1 C8 C7 105.62(13)
C9 C8 C7 114.36(15)
N1 C8 C10 106.54(12)
C9 C8 C10 116.79(14)
C7 C8 C10 103.26(13)
C12 C10 C11 108.34(15)
C12 C10 C5 114.65(14)
C11 C10 C5 109.68(14)
C12 C10 C8 114.01(14)
C11 C10 C8 110.27(13)
C5 C10 C8 99.65(13)
O2 C13 O1 124.67(18)
O2 C13 C1 123.38(18)
O1 C13 C1 111.95(15)
O4 C15 O3 124.26(16)
O4 C15 C2 123.59(17)
O3 C15 C2 112.14(14)
N4 C17 C18 112.24(14)
N4 C17 C29 119.84(15)
C18 C17 C29 127.86(15)
C19 C18 C17 104.36(14)
C19 C18 C31 130.14(14)
C17 C18 C31 125.49(14)
N3 C19 C18 106.22(13)
N3 C19 C20 120.27(14)
C18 C19 C20 133.49(14)
C19 C20 C21 110.02(13)
C20 C21 C26 111.33(13)
C20 C21 C22 110.44(13)
C26 C21 C22 103.35(13)
C23 C22 C21 105.96(14)
C24 C23 C22 104.75(14)
N3 C24 C25 109.63(14)
N3 C24 C23 106.91(13)
C25 C24 C23 114.89(15)
N3 C24 C26 105.65(12)
C25 C24 C26 116.22(14)
C23 C24 C26 102.73(13)
C28 C26 C27 107.99(14)
C28 C26 C21 115.23(14)
C27 C26 C21 109.16(14)
C28 C26 C24 113.68(14)
C27 C26 C24 111.06(14)
C21 C26 C24 99.53(12)
O6 C29 O5 124.70(16)
O6 C29 C17 123.58(16)
O5 C29 C17 111.70(14)
O8 C31 O7 123.98(15)
O8 C31 C18 124.05(16)
O7 C31 C18 111.97(13)

loop_
_geom_bond_atom_site_label_1
_geom_bond_atom_site_label_2
_geom_bond_site_symmetry_2
_geom_bond_distance
_geom_bond_publ_flag
O1 C13 . 1.316(2) ?
O1 C14 . 1.448(2) ?
O2 C13 . 1.191(3) ?
O3 C15 . 1.339(2) ?
O3 C16 . 1.445(2) ?
O4 C15 . 1.209(2) ?
O5 C29 . 1.323(2) ?
O5 C30 . 1.449(2) ?
O6 C29 . 1.205(2) ?
O7 C31 . 1.346(2) ?
O7 C32 . 1.446(2) ?
O8 C31 . 1.209(2) ?
N1 C3 . 1.349(2) ?
N1 N2 . 1.3631(19) ?
N1 C8 . 1.487(2) ?
N2 C1 . 1.330(2) ?
N3 C19 . 1.347(2) ?
N3 N4 . 1.3660(18) ?
N3 C24 . 1.495(2) ?
N4 C17 . 1.327(2) ?
C1 C2 . 1.414(2) ?
C1 C13 . 1.493(2) ?
C2 C3 . 1.394(2) ?
C2 C15 . 1.460(2) ?
C3 C4 . 1.498(2) ?
C4 C5 . 1.533(2) ?
C5 C10 . 1.547(2) ?
C5 C6 . 1.552(2) ?
C6 C7 . 1.551(3) ?
C7 C8 . 1.545(2) ?
C8 C9 . 1.514(2) ?
C8 C10 . 1.553(2) ?
C10 C12 . 1.529(3) ?
C10 C11 . 1.544(2) ?
C17 C18 . 1.411(2) ?
C17 C29 . 1.495(2) ?
C18 C19 . 1.396(2) ?
C18 C31 . 1.462(2) ?
C19 C20 . 1.493(2) ?
C20 C21 . 1.532(2) ?
C21 C26 . 1.551(2) ?
C21 C22 . 1.551(3) ?
C22 C23 . 1.548(3) ?
C23 C24 . 1.538(2) ?
C24 C25 . 1.519(2) ?
C24 C26 . 1.555(2) ?
C26 C28 . 1.528(2) ?
C26 C27 . 1.538(2) ?

loop_
_geom_hbond_atom_site_label_D
_geom_hbond_atom_site_label_H
_geom_hbond_atom_site_label_A
_geom_hbond_site_symmetry_A
_geom_hbond_distance_DH
_geom_hbond_distance_HA
_geom_hbond_distance_DA
_geom_hbond_angle_DHA
_geom_hbond_publ_flag
C16 H16B O8 1_555 .98 2.42 3.349(2) 157 yes
C22 H22B O4 1_455 .99 2.57 3.516(2) 160 yes
C25 H25A O2 2_555 .98 2.55 3.519(3) 170 yes
C32 H32A O4 1_555 .98 2.45 3.395(2) 163 yes
C16 H16C Cg2 1_655 .98 2.64 3.529(3) 151 yes
C32 H32C Cg1 1_455 .98 2.70 3.617(3) 155 yes

loop_
_geom_torsion_atom_site_label_1
_geom_torsion_atom_site_label_2
_geom_torsion_atom_site_label_3
_geom_torsion_atom_site_label_4
_geom_torsion
C3 N1 N2 C1 1.85(18)
C8 N1 N2 C1 169.80(14)
C19 N3 N4 C17 .34(18)
C24 N3 N4 C17 174.59(14)
N1 N2 C1 C2 -.93(18)
N1 N2 C1 C13 -177.68(14)
N2 C1 C2 C3 -.23(19)
C13 C1 C2 C3 176.16(16)
N2 C1 C2 C15 -178.21(15)
C13 C1 C2 C15 -1.8(3)
N2 N1 C3 C2 -2.03(18)
C8 N1 C3 C2 -169.45(15)
N2 N1 C3 C4 178.32(14)
C8 N1 C3 C4 10.9(2)
C1 C2 C3 N1 1.31(17)
C15 C2 C3 N1 179.16(16)
C1 C2 C3 C4 -179.11(17)
C15 C2 C3 C4 -1.3(3)
N1 C3 C4 C5 -14.9(2)
C2 C3 C4 C5 165.61(17)
C3 C4 C5 C10 49.11(18)
C3 C4 C5 C6 -65.10(17)
C4 C5 C6 C7 93.59(16)
C10 C5 C6 C7 -25.25(17)
C5 C6 C7 C8 -3.91(17)
C3 N1 C8 C9 -164.98(16)
N2 N1 C8 C9 28.5(2)
C3 N1 C8 C7 71.48(19)
N2 N1 C8 C7 -95.01(17)
C3 N1 C8 C10 -37.9(2)
N2 N1 C8 C10 155.63(14)
C6 C7 C8 N1 -80.12(15)
C6 C7 C8 C9 159.52(15)
C6 C7 C8 C10 31.57(16)
C4 C5 C10 C12 47.38(19)
C6 C5 C10 C12 166.11(14)
C4 C5 C10 C11 169.50(14)
C6 C5 C10 C11 -71.77(16)
C4 C5 C10 C8 -74.78(15)
C6 C5 C10 C8 43.95(15)
N1 C8 C10 C12 -58.39(18)
C9 C8 C10 C12 64.2(2)
C7 C8 C10 C12 -169.41(14)
N1 C8 C10 C11 179.48(14)
C9 C8 C10 C11 -57.9(2)
C7 C8 C10 C11 68.47(17)
N1 C8 C10 C5 64.22(15)
C9 C8 C10 C5 -173.21(15)
C7 C8 C10 C5 -46.80(15)
C14 O1 C13 O2 1.4(4)
C14 O1 C13 C1 -178.29(17)
N2 C1 C13 O2 80.4(3)
C2 C1 C13 O2 -95.8(3)
N2 C1 C13 O1 -100.0(2)
C2 C1 C13 O1 83.9(2)
C16 O3 C15 O4 1.2(2)
C16 O3 C15 C2 -178.05(14)
C3 C2 C15 O4 174.75(17)
C1 C2 C15 O4 -7.8(3)
C3 C2 C15 O3 -6.0(2)
C1 C2 C15 O3 171.40(15)
N3 N4 C17 C18 -.09(18)
N3 N4 C17 C29 177.19(13)
N4 C17 C18 C19 -.17(19)
C29 C17 C18 C19 -177.18(15)
N4 C17 C18 C31 -179.03(15)
C29 C17 C18 C31 4.0(3)
N4 N3 C19 C18 -.45(18)
C24 N3 C19 C18 -174.39(14)
N4 N3 C19 C20 -179.10(14)
C24 N3 C19 C20 7.0(2)
C17 C18 C19 N3 .36(17)
C31 C18 C19 N3 179.14(16)
C17 C18 C19 C20 178.75(17)
C31 C18 C19 C20 -2.5(3)
N3 C19 C20 C21 -10.7(2)
C18 C19 C20 C21 171.11(17)
C19 C20 C21 C26 46.86(18)
C19 C20 C21 C22 -67.36(17)
C20 C21 C22 C23 95.31(16)
C26 C21 C22 C23 -23.86(16)
C21 C22 C23 C24 -5.88(17)
C19 N3 C24 C25 -162.36(16)
N4 N3 C24 C25 24.1(2)
C19 N3 C24 C23 72.52(19)
N4 N3 C24 C23 -100.98(17)
C19 N3 C24 C26 -36.4(2)
N4 N3 C24 C26 150.10(14)
C22 C23 C24 N3 -77.59(15)
C22 C23 C24 C25 160.54(14)
C22 C23 C24 C26 33.37(16)
C20 C21 C26 C28 47.05(18)
C22 C21 C26 C28 165.61(14)
C20 C21 C26 C27 168.73(14)
C22 C21 C26 C27 -72.71(16)
C20 C21 C26 C24 -74.91(15)
C22 C21 C26 C24 43.65(14)
N3 C24 C26 C28 -58.82(17)
C25 C24 C26 C28 62.98(19)
C23 C24 C26 C28 -170.71(14)
N3 C24 C26 C27 179.16(14)
C25 C24 C26 C27 -59.04(19)
C23 C24 C26 C27 67.27(16)
N3 C24 C26 C21 64.24(14)
C25 C24 C26 C21 -173.96(15)
C23 C24 C26 C21 -47.65(15)
C30 O5 C29 O6 -5.6(3)
C30 O5 C29 C17 175.59(17)
N4 C17 C29 O6 -79.6(2)
C18 C17 C29 O6 97.2(2)
N4 C17 C29 O5 99.19(19)
C18 C17 C29 O5 -84.0(2)
C32 O7 C31 O8 -.2(2)
C32 O7 C31 C18 -179.96(14)
C19 C18 C31 O8 -171.45(17)
C17 C18 C31 O8 7.1(3)
C19 C18 C31 O7 8.4(2)
C17 C18 C31 O7 -173.09(15)

loop_
_cod_related_entry_id
_cod_related_entry_database
_cod_related_entry_code
1 ChemSpider 10008367
